data_7000980
loop_
_publ_author_name
'Espino, Gustavo'
'Xiao, Li'
'Puchberger, Michael'
'Mereiter, Kurt'
'Spindler, Felix'
'Manzano, Blanca R.'
'Jal\'on, F\'elix A.'
'Weissensteiner, Walter'

_publ_section_title
;
 Synthesis, coordination behaviour, structural features and use in
 asymmetric hydrogenations of bifep-type biferrocenes
;
_journal_issue 15
_journal_name_full 'Dalton Transactions'
_journal_page_first 2751
_journal_page_last 2763
_journal_paper_doi 10.1039/b816544k
_journal_year 2009
_chemical_absolute_configuration ad
_chemical_formula_moiety 'C44 H36 Cl2 Fe2 P2 Pd, 2(C H Cl3), H2 O'
_chemical_formula_sum 'C46 H40 Cl8 Fe2 O P2 Pd'
_chemical_formula_weight 1172.42
_chemical_name_common 'compound (10)'
_chemical_name_systematic
;
Dichloro-{(Sp,Sp)-[2,2"-bis(diphenylphosphino-\kP)-1,1"-biferrocene]}
palladium(II) bis-trichloromethane mono-aqua solvate
;
_space_group_IT_number 4
_symmetry_cell_setting monoclinic
_symmetry_space_group_name_Hall 'P 2yb'
_symmetry_space_group_name_H-M 'P 1 21 1'
_atom_sites_solution_hydrogens geom
_atom_sites_solution_primary direct
_atom_sites_solution_secondary difmap
_audit_creation_method SHELXL-97
_cell_angle_alpha 90.00
_cell_angle_beta 100.96(2)
_cell_angle_gamma 90.00
_cell_formula_units_Z 2
_cell_length_a 10.270(3)
_cell_length_b 22.142(6)
_cell_length_c 10.282(3)
_cell_measurement_reflns_used 6415
_cell_measurement_temperature 223(2)
_cell_measurement_theta_max 30.0
_cell_measurement_theta_min 2.2
_cell_volume 2295.5(11)
_computing_cell_refinement 'Bruker SMART'
_computing_data_collection 'Bruker SMART'
_computing_data_reduction 'Bruker SHELXTL'
_computing_molecular_graphics 'Bruker SHELXTL'
_computing_publication_material 'SHELXL-97 (Sheldrick, 1997)'
_computing_structure_refinement 'SHELXL-97 (Sheldrick, 1997)'
_computing_structure_solution 'SHELXS-97 (Sheldrick, 1997)'
_diffrn_ambient_temperature 223(2)
_diffrn_measured_fraction_theta_full 0.980
_diffrn_measured_fraction_theta_max 0.980
_diffrn_measurement_device_type 'Siemens SMART 3-circle with CCD area detector'
_diffrn_measurement_method 'omega scans'
_diffrn_radiation_monochromator graphite
_diffrn_radiation_source 'fine-focus sealed tube'
_diffrn_radiation_type MoK\a
_diffrn_radiation_wavelength 0.71073
_diffrn_reflns_av_R_equivalents 0.0510
_diffrn_reflns_av_sigmaI/netI 0.0385
_diffrn_reflns_limit_h_max 14
_diffrn_reflns_limit_h_min -14
_diffrn_reflns_limit_k_max 30
_diffrn_reflns_limit_k_min -30
_diffrn_reflns_limit_l_max 14
_diffrn_reflns_limit_l_min 0
_diffrn_reflns_number 33075
_diffrn_reflns_theta_full 30.00
_diffrn_reflns_theta_max 30.00
_diffrn_reflns_theta_min 1.84
_exptl_absorpt_coefficient_mu 1.583
_exptl_absorpt_correction_T_max 0.45
_exptl_absorpt_correction_T_min 0.34
_exptl_absorpt_correction_type multi-scan
_exptl_absorpt_process_details 'program SADABS'
_exptl_crystal_colour orange
_exptl_crystal_density_diffrn 1.696
_exptl_crystal_density_method 'not measured'
_exptl_crystal_description block
_exptl_crystal_F_000 1176
_exptl_crystal_size_max 0.74
_exptl_crystal_size_mid 0.56
_exptl_crystal_size_min 0.50
_refine_diff_density_max 1.364
_refine_diff_density_min -1.110
_refine_diff_density_rms 0.112
_refine_ls_abs_structure_details 'Flack H D (1983), Acta Cryst. A39, 876-881'
_refine_ls_abs_structure_Flack -0.04(2)
_refine_ls_extinction_method none
_refine_ls_goodness_of_fit_ref 1.043
_refine_ls_hydrogen_treatment mixed
_refine_ls_matrix_type full
_refine_ls_number_parameters 549
_refine_ls_number_reflns 12764
_refine_ls_number_restraints 7
_refine_ls_restrained_S_all 1.042
_refine_ls_R_factor_all 0.0483
_refine_ls_R_factor_gt 0.0461
_refine_ls_shift/su_max 0.004
_refine_ls_shift/su_mean 0.000
_refine_ls_structure_factor_coef Fsqd
_refine_ls_weighting_details 'calc w=1/[\s^2^(Fo^2^)+(0.0323P)^2^+7.2341P] where P=(Fo^2^+2Fc^2^)/3'
_refine_ls_weighting_scheme calc
_refine_ls_wR_factor_gt 0.1064
_refine_ls_wR_factor_ref 0.1086
_reflns_number_gt 12440
_reflns_number_total 12764
_reflns_threshold_expression >2sigma(I)
_cod_data_source_file b816544k.txt
_cod_data_source_block 10-576
_cod_depositor_comments
;
The following automatic conversions were performed:
'_symmetry_cell_setting' value 'Monoclinic' changed to 'monoclinic'
according to '/home/saulius/struct/CIF-dictionaries/cif_core.dic'
dictionary named 'cif_core.dic' version 2.4.1 from 2010-06-29.

Automatic conversion script
Id: cif_fix_enum 1527 2010-12-29 10:47:43Z saulius 
;
_cod_original_sg_symbol_H-M P2(1)
_cod_database_code 7000980

loop_
_symmetry_equiv_pos_as_xyz
'x, y, z'
'-x, y+1/2, -z'

loop_
_atom_site_label
_atom_site_type_symbol
_atom_site_fract_x
_atom_site_fract_y
_atom_site_fract_z
_atom_site_U_iso_or_equiv
_atom_site_adp_type
_atom_site_occupancy
_atom_site_symmetry_multiplicity
_atom_site_calc_flag
_atom_site_refinement_flags
_atom_site_disorder_assembly
_atom_site_disorder_group
Pd Pd 0.26443(4) 0.5002(4) 0.50071(5) 0.02304(8) Uani 1 1 d . . .
Fe1 Fe 0.64602(9) 0.3979(4) 0.74486(10) 0.02386(18) Uani 1 1 d . . .
Fe2 Fe 0.50683(9) 0.6141(4) 0.87406(10) 0.02499(18) Uani 1 1 d . . .
Cl1 Cl 0.23739(17) 0.5026(4) 0.26703(18) 0.0385(4) Uani 1 1 d D . .
Cl2 Cl 0.03126(14) 0.4923(4) 0.4767(2) 0.0392(4) Uani 1 1 d D . .
P1 P 0.48636(13) 0.4996(4) 0.50336(16) 0.0211(3) Uani 1 1 d . . .
P2 P 0.27014(13) 0.5060(4) 0.72183(17) 0.0208(3) Uani 1 1 d . . .
C1 C 0.6298(6) 0.4895(4) 0.7810(6) 0.0226(11) Uani 1 1 d . . .
C2 C 0.6099(6) 0.4762(4) 0.6413(8) 0.0261(12) Uani 1 1 d . . .
C3 C 0.7317(6) 0.4482(5) 0.6204(8) 0.0288(13) Uani 1 1 d . . .
H3 H 0.7481 0.4354 0.5379 0.035 Uiso 1 1 calc R . .
C4 C 0.8208(6) 0.4430(5) 0.7394(7) 0.0284(14) Uani 1 1 d . . .
H4 H 0.9065 0.4265 0.7513 0.034 Uiso 1 1 calc R . .
C5 C 0.7583(7) 0.4674(5) 0.8403(7) 0.0297(13) Uani 1 1 d . . .
H5 H 0.7955 0.4687 0.9312 0.036 Uiso 1 1 calc R . .
C6 C 0.5460(6) 0.5230(4) 0.8588(7) 0.0229(11) Uani 1 1 d . . .
C7 C 0.4080(6) 0.5328(4) 0.8441(7) 0.0236(12) Uani 1 1 d . . .
C8 C 0.3817(6) 0.5632(5) 0.9613(7) 0.0252(12) Uani 1 1 d . . .
H8 H 0.2982 0.5753 0.9766 0.030 Uiso 1 1 calc R . .
C9 C 0.5048(7) 0.5712(5) 1.0487(7) 0.0285(13) Uani 1 1 d . . .
H9 H 0.5177 0.5900 1.1321 0.034 Uiso 1 1 calc R . .
C10 C 0.6051(7) 0.5458(5) 0.9885(6) 0.0263(12) Uani 1 1 d . . .
H10 H 0.6958 0.5441 1.0266 0.032 Uiso 1 1 calc R . .
C11 C 0.5254(10) 0.3466(5) 0.8412(10) 0.045(2) Uani 1 1 d . . .
H11 H 0.4688 0.3606 0.8965 0.054 Uiso 1 1 calc R . .
C12 C 0.4924(9) 0.3376(5) 0.7010(10) 0.0408(19) Uani 1 1 d . . .
H12 H 0.4090 0.3448 0.6473 0.049 Uiso 1 1 calc R . .
C13 C 0.6059(8) 0.3159(5) 0.6564(9) 0.0383(17) Uani 1 1 d . . .
H13 H 0.6113 0.3064 0.5684 0.046 Uiso 1 1 calc R . .
C14 C 0.7125(9) 0.3109(5) 0.7711(10) 0.046(2) Uani 1 1 d . . .
H14 H 0.7992 0.2972 0.7712 0.055 Uiso 1 1 calc R . .
C15 C 0.6627(8) 0.3300(5) 0.8806(10) 0.0397(19) Uani 1 1 d . . .
H15 H 0.7116 0.3319 0.9676 0.048 Uiso 1 1 calc R . .
C16 C 0.5961(8) 0.6654(5) 0.7494(8) 0.0332(15) Uani 1 1 d . . .
H16 H 0.6500 0.6502 0.6926 0.040 Uiso 1 1 calc R . .
C17 C 0.4580(8) 0.6725(5) 0.7158(8) 0.0336(16) Uani 1 1 d . . .
H17 H 0.4046 0.6638 0.6331 0.040 Uiso 1 1 calc R . .
C18 C 0.4128(9) 0.6953(5) 0.8298(10) 0.0426(18) Uani 1 1 d . . .
H18 H 0.3246 0.7040 0.8361 0.051 Uiso 1 1 calc R . .
C19 C 0.5265(9) 0.7024(5) 0.9315(9) 0.0427(19) Uani 1 1 d . . .
H19 H 0.5274 0.7164 1.0180 0.051 Uiso 1 1 calc R . .
C20 C 0.6411(8) 0.6841(5) 0.8777(10) 0.0381(18) Uani 1 1 d . . .
H20 H 0.7299 0.6849 0.9223 0.046 Uiso 1 1 calc R . .
C21 C 0.5138(6) 0.4452(5) 0.3780(7) 0.0223(12) Uani 1 1 d . . .
C22 C 0.4540(7) 0.3887(5) 0.3748(8) 0.0296(15) Uani 1 1 d . . .
H22 H 0.3961 0.3804 0.4333 0.035 Uiso 1 1 calc R . .
C23 C 0.4780(10) 0.3450(5) 0.2879(10) 0.0420(18) Uani 1 1 d . . .
H23 H 0.4411 0.3062 0.2905 0.050 Uiso 1 1 calc R . .
C24 C 0.5566(11) 0.3582(5) 0.1966(10) 0.0452(19) Uani 1 1 d . . .
H24 H 0.5718 0.3288 0.1352 0.054 Uiso 1 1 calc R . .
C25 C 0.6115(10) 0.4137(5) 0.1960(8) 0.043(2) Uani 1 1 d . . .
H25 H 0.6650 0.4222 0.1335 0.052 Uiso 1 1 calc R . .
C26 C 0.5915(10) 0.4584(5) 0.2843(9) 0.0399(18) Uani 1 1 d . . .
H26 H 0.6295 0.4968 0.2812 0.048 Uiso 1 1 calc R . .
C27 C 0.5473(7) 0.5717(5) 0.4540(7) 0.0276(13) Uani 1 1 d . . .
C28 C 0.4572(9) 0.6152(5) 0.3929(8) 0.0350(17) Uani 1 1 d . . .
H28 H 0.3654 0.6080 0.3787 0.042 Uiso 1 1 calc R . .
C29 C 0.5067(9) 0.6693(5) 0.3537(9) 0.0392(17) Uani 1 1 d . . .
H29 H 0.4467 0.6987 0.3129 0.047 Uiso 1 1 calc R . .
C30 C 0.6404(10) 0.6811(5) 0.3725(9) 0.045(2) Uani 1 1 d . . .
H30 H 0.6712 0.7182 0.3456 0.054 Uiso 1 1 calc R . .
C31 C 0.7302(9) 0.6368(5) 0.4330(9) 0.0454(19) Uani 1 1 d . . .
H31 H 0.8219 0.6437 0.4432 0.054 Uiso 1 1 calc R . .
C32 C 0.6856(7) 0.5837(5) 0.4770(9) 0.0372(16) Uani 1 1 d . . .
H32 H 0.7461 0.5555 0.5222 0.045 Uiso 1 1 calc R . .
C33 C 0.1399(6) 0.5599(5) 0.7428(8) 0.0272(13) Uani 1 1 d . . .
C34 C 0.1374(7) 0.6133(5) 0.6753(7) 0.0333(15) Uani 1 1 d . . .
H34 H 0.1959 0.6195 0.6165 0.040 Uiso 1 1 calc R . .
C35 C 0.0477(9) 0.6584(5) 0.6938(10) 0.0421(18) Uani 1 1 d . . .
H35 H 0.0500 0.6960 0.6521 0.050 Uiso 1 1 calc R . .
C36 C -0.0441(8) 0.6480(5) 0.7730(11) 0.047(2) Uani 1 1 d . . .
H36 H -0.1062 0.6780 0.7829 0.057 Uiso 1 1 calc R . .
C37 C -0.0449(9) 0.5940(5) 0.8372(12) 0.052(3) Uani 1 1 d . . .
H37 H -0.1089 0.5868 0.8896 0.063 Uiso 1 1 calc R . .
C38 C 0.0481(7) 0.5498(5) 0.8256(8) 0.0323(14) Uani 1 1 d . . .
H38 H 0.0496 0.5134 0.8729 0.039 Uiso 1 1 calc R . .
C39 C 0.2265(6) 0.4342(5) 0.7945(7) 0.0251(12) Uani 1 1 d . . .
C40 C 0.1743(7) 0.3877(5) 0.7150(9) 0.0332(15) Uani 1 1 d . . .
H40 H 0.1647 0.3916 0.6226 0.040 Uiso 1 1 calc R . .
C41 C 0.1348(9) 0.3345(5) 0.7685(9) 0.0427(18) Uani 1 1 d . . .
H41 H 0.0948 0.3032 0.7131 0.051 Uiso 1 1 calc R . .
C42 C 0.1559(10) 0.3286(5) 0.9050(10) 0.051(2) Uani 1 1 d . . .
H42 H 0.1328 0.2922 0.9421 0.061 Uiso 1 1 calc R . .
C43 C 0.2090(9) 0.3742(5) 0.9865(9) 0.048(2) Uani 1 1 d . . .
H43 H 0.2220 0.3693 1.0789 0.058 Uiso 1 1 calc R . .
C44 C 0.2444(7) 0.4283(5) 0.9325(8) 0.0336(15) Uani 1 1 d . . .
H44 H 0.2797 0.4603 0.9881 0.040 Uiso 1 1 calc R . .
C45 C 0.0721(9) 0.6436(6) 0.2278(11) 0.058(3) Uani 1 1 d . . .
H45 H 0.0968 0.6013 0.2518 0.070 Uiso 1 1 calc R . .
Cl3 Cl 0.1111(3) 0.6889(4) 0.3678(3) 0.0666(8) Uani 1 1 d . . .
Cl4 Cl 0.1612(3) 0.6688(4) 0.1068(3) 0.0780(9) Uani 1 1 d . . .
Cl5 Cl -0.1006(3) 0.6477(4) 0.1643(4) 0.0940(13) Uani 1 1 d . . .
C46 C 0.0027(11) 0.3439(6) 0.3315(13) 0.060(3) Uani 1 1 d . . .
H46 H 0.0220 0.3878 0.3352 0.072 Uiso 1 1 calc R . .
Cl6 Cl 0.1504(3) 0.3031(4) 0.3933(4) 0.0701(8) Uani 1 1 d . . .
Cl7 Cl -0.1156(3) 0.3277(4) 0.4287(3) 0.0692(8) Uani 1 1 d . . .
Cl8 Cl -0.0549(5) 0.3228(5) 0.1698(4) 0.1122(16) Uani 1 1 d . . .
O O -0.0848(11) 0.4889(4) 0.1523(11) 0.096(6) Uani 0.69(2) 1 d PD . .
H1WA H -0.0087(9) 0.49226(7) 0.146(2) 0.144 Uiso 0.69(2) 1 d PD . .
H1WB H -0.088(2) 0.48831(9) 0.2294(10) 0.144 Uiso 0.69(2) 1 d PD . .

loop_
_atom_site_aniso_label
_atom_site_aniso_U_11
_atom_site_aniso_U_22
_atom_site_aniso_U_33
_atom_site_aniso_U_23
_atom_site_aniso_U_13
_atom_site_aniso_U_12
Pd 0.01724(18) 0.02430(16) 0.0273(2) -0.0052(2) 0.00366(12) 0.0003(2)
Fe1 0.0233(4) 0.0187(3) 0.0290(5) -0.0033(3) 0.0037(3) 0.0021(3)
Fe2 0.0264(4) 0.0204(4) 0.0279(5) -0.0071(4) 0.0044(3) 0.0001(3)
Cl1 0.0321(7) 0.0526(10) 0.0305(8) -0.0087(9) 0.0053(6) 0.0030(9)
Cl2 0.0163(6) 0.0564(12) 0.0433(10) -0.0100(9) 0.0011(6) 0.0022(7)
P1 0.0190(5) 0.0174(6) 0.0284(7) -0.0068(7) 0.0081(5) -0.0013(7)
P2 0.0134(5) 0.0215(7) 0.0289(8) -0.0064(6) 0.0074(5) -0.0030(5)
C1 0.024(2) 0.018(3) 0.023(3) -0.003(2) -0.003(2) -0.0018(19)
C2 0.021(3) 0.019(2) 0.038(4) 0.004(2) 0.005(2) 0.005(2)
C3 0.023(3) 0.026(3) 0.041(4) -0.005(3) 0.013(3) 0.005(2)
C4 0.020(3) 0.032(3) 0.034(4) -0.007(3) 0.008(2) -0.001(2)
C5 0.027(3) 0.032(3) 0.029(3) -0.016(3) 0.001(3) -0.001(2)
C6 0.021(3) 0.018(2) 0.031(3) 0.005(2) 0.008(2) 0.003(2)
C7 0.016(3) 0.021(2) 0.035(4) -0.013(2) 0.008(2) -0.0046(19)
C8 0.026(3) 0.024(3) 0.027(3) -0.004(2) 0.007(2) 0.007(2)
C9 0.037(3) 0.032(3) 0.015(3) -0.014(2) 0.000(2) -0.001(3)
C10 0.030(3) 0.026(3) 0.017(3) -0.009(2) -0.009(2) 0.004(2)
C11 0.059(5) 0.019(3) 0.069(6) 0.010(3) 0.040(5) 0.004(3)
C12 0.039(4) 0.029(3) 0.053(5) -0.007(3) 0.006(4) -0.018(3)
C13 0.042(4) 0.023(3) 0.051(5) -0.006(3) 0.011(4) -0.004(3)
C14 0.047(4) 0.026(3) 0.067(6) 0.001(3) 0.019(4) 0.008(3)
C15 0.035(4) 0.033(3) 0.051(5) 0.013(3) 0.007(3) -0.009(3)
C16 0.034(3) 0.025(3) 0.040(4) 0.005(3) 0.005(3) -0.002(2)
C17 0.037(4) 0.027(3) 0.034(4) 0.009(3) 0.000(3) -0.002(3)
C18 0.043(4) 0.022(3) 0.064(6) -0.005(3) 0.014(4) 0.007(3)
C19 0.060(5) 0.023(3) 0.048(5) -0.006(3) 0.016(4) -0.001(3)
C20 0.029(3) 0.027(3) 0.058(5) -0.015(3) 0.007(3) 0.003(3)
C21 0.019(3) 0.022(3) 0.025(3) -0.008(2) 0.001(2) -0.003(2)
C22 0.032(3) 0.019(3) 0.036(4) -0.005(3) 0.003(3) -0.013(2)
C23 0.059(5) 0.026(3) 0.042(5) -0.005(3) 0.014(4) -0.001(3)
C24 0.071(6) 0.027(3) 0.043(5) -0.008(3) 0.025(4) 0.004(4)
C25 0.076(6) 0.034(4) 0.028(4) 0.007(3) 0.028(4) 0.018(4)
C26 0.062(5) 0.022(3) 0.043(5) 0.000(3) 0.028(4) 0.006(3)
C27 0.034(3) 0.017(2) 0.032(4) -0.004(2) 0.007(3) 0.000(2)
C28 0.047(4) 0.028(3) 0.037(4) -0.002(3) 0.024(3) 0.001(3)
C29 0.055(5) 0.022(3) 0.043(5) 0.003(3) 0.014(4) 0.001(3)
C30 0.069(6) 0.020(3) 0.048(5) 0.001(3) 0.018(4) -0.017(3)
C31 0.043(4) 0.040(4) 0.051(5) 0.009(3) 0.005(3) -0.018(3)
C32 0.034(3) 0.031(3) 0.048(4) 0.004(3) 0.012(3) -0.004(3)
C33 0.018(3) 0.028(3) 0.036(4) -0.006(3) 0.005(2) 0.002(2)
C34 0.027(3) 0.043(4) 0.031(4) 0.004(3) 0.007(3) 0.010(3)
C35 0.049(5) 0.033(4) 0.046(5) 0.002(3) 0.013(4) 0.010(3)
C36 0.032(4) 0.036(4) 0.078(7) -0.008(4) 0.020(4) 0.012(3)
C37 0.044(5) 0.040(4) 0.085(7) -0.008(5) 0.044(5) 0.009(4)
C38 0.022(3) 0.030(3) 0.048(5) -0.005(3) 0.013(3) -0.009(2)
C39 0.019(3) 0.030(3) 0.026(3) 0.007(2) 0.004(2) 0.003(2)
C40 0.030(3) 0.028(3) 0.039(4) -0.004(3) -0.001(3) -0.003(3)
C41 0.052(5) 0.027(3) 0.048(5) -0.007(3) 0.007(4) -0.012(3)
C42 0.066(6) 0.037(4) 0.052(5) 0.011(4) 0.020(4) 0.001(4)
C43 0.051(5) 0.051(4) 0.043(5) 0.017(4) 0.007(4) -0.009(4)
C44 0.033(3) 0.033(3) 0.035(4) 0.006(3) 0.008(3) -0.004(3)
C45 0.040(4) 0.049(5) 0.078(7) -0.016(5) -0.008(4) 0.013(4)
Cl3 0.089(2) 0.0640(15) 0.0422(14) 0.0049(11) -0.0001(13) -0.0015(14)
Cl4 0.0779(19) 0.089(2) 0.071(2) -0.0370(16) 0.0260(16) -0.0148(16)
Cl5 0.0487(15) 0.159(4) 0.071(2) -0.026(2) 0.0021(14) 0.0063(18)
C46 0.062(6) 0.049(5) 0.075(8) -0.007(5) 0.024(5) 0.003(4)
Cl6 0.0431(13) 0.0705(16) 0.093(2) -0.0276(16) 0.0027(13) -0.0079(11)
Cl7 0.0679(16) 0.0720(18) 0.0723(18) -0.0057(14) 0.0252(14) 0.0079(13)
Cl8 0.094(3) 0.190(5) 0.0499(19) 0.012(2) 0.0077(17) 0.030(3)
O 0.056(7) 0.168(17) 0.056(8) -0.027(9) -0.009(4) -0.024(9)

loop_
_atom_type_symbol
_atom_type_description
_atom_type_scat_dispersion_real
_atom_type_scat_dispersion_imag
_atom_type_scat_source
C C 0.0033 0.0016 'International Tables Vol C Tables 4.2.6.8 and 6.1.1.4'
H H 0.0000 0.0000 'International Tables Vol C Tables 4.2.6.8 and 6.1.1.4'
P P 0.1023 0.0942 'International Tables Vol C Tables 4.2.6.8 and 6.1.1.4'
Cl Cl 0.1484 0.1585 'International Tables Vol C Tables 4.2.6.8 and 6.1.1.4'
Fe Fe 0.3463 0.8444 'International Tables Vol C Tables 4.2.6.8 and 6.1.1.4'
Pd Pd -0.9988 1.0072 'International Tables Vol C Tables 4.2.6.8 and 6.1.1.4'
O O 0.0106 0.0060 'International Tables Vol C Tables 4.2.6.8 and 6.1.1.4'

loop_
_geom_angle_atom_site_label_1
_geom_angle_atom_site_label_2
_geom_angle_atom_site_label_3
_geom_angle
_geom_angle_site_symmetry_1
_geom_angle_site_symmetry_3
_geom_angle_publ_flag
P2 Pd P1 98.83(5) . . ?
P2 Pd Cl1 173.13(7) . . ?
P1 Pd Cl1 86.34(6) . . ?
P2 Pd Cl2 86.64(6) . . ?
P1 Pd Cl2 173.09(7) . . ?
Cl1 Pd Cl2 88.55(6) . . ?
C3 Fe1 C2 41.9(2) . . ?
C3 Fe1 C15 148.3(3) . . ?
C2 Fe1 C15 166.5(3) . . ?
C3 Fe1 C13 106.5(3) . . ?
C2 Fe1 C13 121.7(3) . . ?
C15 Fe1 C13 68.4(4) . . ?
C3 Fe1 C14 115.4(3) . . ?
C2 Fe1 C14 153.7(3) . . ?
C15 Fe1 C14 39.8(4) . . ?
C13 Fe1 C14 41.7(4) . . ?
C3 Fe1 C12 129.0(4) . . ?
C2 Fe1 C12 112.6(3) . . ?
C15 Fe1 C12 68.4(4) . . ?
C13 Fe1 C12 40.5(3) . . ?
C14 Fe1 C12 68.9(4) . . ?
C3 Fe1 C5 67.5(3) . . ?
C2 Fe1 C5 69.0(3) . . ?
C15 Fe1 C5 105.0(3) . . ?
C13 Fe1 C5 158.0(3) . . ?
C14 Fe1 C5 119.9(4) . . ?
C12 Fe1 C5 158.5(3) . . ?
C3 Fe1 C4 39.6(3) . . ?
C2 Fe1 C4 69.2(3) . . ?
C15 Fe1 C4 114.6(3) . . ?
C13 Fe1 C4 121.5(3) . . ?
C14 Fe1 C4 100.9(3) . . ?
C12 Fe1 C4 161.1(3) . . ?
C5 Fe1 C4 40.5(3) . . ?
C3 Fe1 C11 168.4(4) . . ?
C2 Fe1 C11 130.8(3) . . ?
C15 Fe1 C11 41.1(4) . . ?
C13 Fe1 C11 68.7(4) . . ?
C14 Fe1 C11 68.6(3) . . ?
C12 Fe1 C11 40.7(4) . . ?
C5 Fe1 C11 121.0(4) . . ?
C4 Fe1 C11 151.9(4) . . ?
C3 Fe1 C1 68.5(3) . . ?
C2 Fe1 C1 41.1(3) . . ?
C15 Fe1 C1 126.7(3) . . ?
C13 Fe1 C1 159.2(3) . . ?
C14 Fe1 C1 159.0(3) . . ?
C12 Fe1 C1 126.2(3) . . ?
C5 Fe1 C1 40.5(2) . . ?
C4 Fe1 C1 68.3(3) . . ?
C11 Fe1 C1 112.0(3) . . ?
C9 Fe2 C19 102.1(3) . . ?
C9 Fe2 C8 40.7(3) . . ?
C19 Fe2 C8 116.0(3) . . ?
C9 Fe2 C18 121.5(3) . . ?
C19 Fe2 C18 40.7(4) . . ?
C8 Fe2 C18 105.8(3) . . ?
C9 Fe2 C16 152.8(3) . . ?
C19 Fe2 C16 67.6(3) . . ?
C8 Fe2 C16 166.6(3) . . ?
C18 Fe2 C16 67.9(3) . . ?
C9 Fe2 C10 40.4(3) . . ?
C19 Fe2 C10 121.8(3) . . ?
C8 Fe2 C10 67.9(3) . . ?
C18 Fe2 C10 158.4(3) . . ?
C16 Fe2 C10 122.3(3) . . ?
C9 Fe2 C7 68.7(3) . . ?
C19 Fe2 C7 154.0(3) . . ?
C8 Fe2 C7 41.4(2) . . ?
C18 Fe2 C7 122.3(3) . . ?
C16 Fe2 C7 131.0(3) . . ?
C10 Fe2 C7 67.5(3) . . ?
C9 Fe2 C17 161.2(3) . . ?
C19 Fe2 C17 67.9(3) . . ?
C8 Fe2 C17 127.8(3) . . ?
C18 Fe2 C17 40.7(4) . . ?
C16 Fe2 C17 39.9(3) . . ?
C10 Fe2 C17 158.4(3) . . ?
C7 Fe2 C17 113.0(3) . . ?
C9 Fe2 C6 69.2(3) . . ?
C19 Fe2 C6 161.1(3) . . ?
C8 Fe2 C6 69.0(2) . . ?
C18 Fe2 C6 158.1(4) . . ?
C16 Fe2 C6 112.1(3) . . ?
C10 Fe2 C6 41.0(2) . . ?
C7 Fe2 C6 40.0(2) . . ?
C17 Fe2 C6 124.9(3) . . ?
C9 Fe2 C20 116.9(3) . . ?
C19 Fe2 C20 41.3(3) . . ?
C8 Fe2 C20 151.5(3) . . ?
C18 Fe2 C20 68.4(3) . . ?
C16 Fe2 C20 39.0(3) . . ?
C10 Fe2 C20 106.7(3) . . ?
C7 Fe2 C20 164.6(3) . . ?
C17 Fe2 C20 66.8(3) . . ?
C6 Fe2 C20 126.4(3) . . ?
C2 P1 C27 104.2(3) . . ?
C2 P1 C21 100.8(3) . . ?
C27 P1 C21 105.9(3) . . ?
C2 P1 Pd 124.7(2) . . ?
C27 P1 Pd 112.8(2) . . ?
C21 P1 Pd 106.53(19) . . ?
C7 P2 C33 101.3(3) . . ?
C7 P2 C39 102.7(3) . . ?
C33 P2 C39 105.9(3) . . ?
C7 P2 Pd 125.8(2) . . ?
C33 P2 Pd 105.9(2) . . ?
C39 P2 Pd 113.3(2) . . ?
C5 C1 C2 107.4(5) . . ?
C5 C1 C6 121.6(6) . . ?
C2 C1 C6 130.9(6) . . ?
C5 C1 Fe1 69.1(3) . . ?
C2 C1 Fe1 67.8(3) . . ?
C6 C1 Fe1 131.3(4) . . ?
C1 C2 C3 105.8(6) . . ?
C1 C2 P1 132.4(5) . . ?
C3 C2 P1 120.6(6) . . ?
C1 C2 Fe1 71.1(4) . . ?
C3 C2 Fe1 68.7(4) . . ?
P1 C2 Fe1 133.9(4) . . ?
C4 C3 C2 110.4(6) . . ?
C4 C3 Fe1 71.9(4) . . ?
C2 C3 Fe1 69.5(4) . . ?
C4 C3 H3 124.8 . . ?
C2 C3 H3 124.8 . . ?
Fe1 C3 H3 125.4 . . ?
C3 C4 C5 107.4(6) . . ?
C3 C4 Fe1 68.5(4) . . ?
C5 C4 Fe1 69.5(4) . . ?
C3 C4 H4 126.3 . . ?
C5 C4 H4 126.3 . . ?
Fe1 C4 H4 127.3 . . ?
C4 C5 C1 109.0(6) . . ?
C4 C5 Fe1 70.0(4) . . ?
C1 C5 Fe1 70.4(3) . . ?
C4 C5 H5 125.5 . . ?
C1 C5 H5 125.5 . . ?
Fe1 C5 H5 125.6 . . ?
C7 C6 C10 106.3(6) . . ?
C7 C6 C1 133.9(6) . . ?
C10 C6 C1 119.2(6) . . ?
C7 C6 Fe2 69.6(3) . . ?
C10 C6 Fe2 69.1(3) . . ?
C1 C6 Fe2 132.1(4) . . ?
C6 C7 C8 108.9(6) . . ?
C6 C7 P2 131.4(5) . . ?
C8 C7 P2 119.1(4) . . ?
C6 C7 Fe2 70.3(3) . . ?
C8 C7 Fe2 68.6(3) . . ?
P2 C7 Fe2 133.6(4) . . ?
C9 C8 C7 107.5(6) . . ?
C9 C8 Fe2 69.4(4) . . ?
C7 C8 Fe2 70.0(4) . . ?
C9 C8 H8 126.3 . . ?
C7 C8 H8 126.3 . . ?
Fe2 C8 H8 125.9 . . ?
C10 C9 C8 108.0(5) . . ?
C10 C9 Fe2 70.7(4) . . ?
C8 C9 Fe2 69.9(4) . . ?
C10 C9 H9 126.0 . . ?
C8 C9 H9 126.0 . . ?
Fe2 C9 H9 125.1 . . ?
C9 C10 C6 109.2(5) . . ?
C9 C10 Fe2 68.9(4) . . ?
C6 C10 Fe2 69.9(3) . . ?
C9 C10 H10 125.4 . . ?
C6 C10 H10 125.4 . . ?
Fe2 C10 H10 127.4 . . ?
C12 C11 C15 106.2(8) . . ?
C12 C11 Fe1 69.1(4) . . ?
C15 C11 Fe1 68.3(4) . . ?
C12 C11 H11 126.9 . . ?
C15 C11 H11 126.9 . . ?
Fe1 C11 H11 127.3 . . ?
C13 C12 C11 108.8(8) . . ?
C13 C12 Fe1 69.2(4) . . ?
C11 C12 Fe1 70.2(4) . . ?
C13 C12 H12 125.6 . . ?
C11 C12 H12 125.6 . . ?
Fe1 C12 H12 126.5 . . ?
C12 C13 C14 107.6(8) . . ?
C12 C13 Fe1 70.3(4) . . ?
C14 C13 Fe1 69.4(5) . . ?
C12 C13 H13 126.2 . . ?
C14 C13 H13 126.2 . . ?
Fe1 C13 H13 125.7 . . ?
C15 C14 C13 107.3(8) . . ?
C15 C14 Fe1 69.7(5) . . ?
C13 C14 Fe1 68.9(4) . . ?
C15 C14 H14 126.3 . . ?
C13 C14 H14 126.3 . . ?
Fe1 C14 H14 126.6 . . ?
C14 C15 C11 110.0(9) . . ?
C14 C15 Fe1 70.5(5) . . ?
C11 C15 Fe1 70.6(4) . . ?
C14 C15 H15 125.0 . . ?
C11 C15 H15 125.0 . . ?
Fe1 C15 H15 125.5 . . ?
C20 C16 C17 110.0(7) . . ?
C20 C16 Fe2 71.1(5) . . ?
C17 C16 Fe2 70.4(4) . . ?
C20 C16 H16 125.0 . . ?
C17 C16 H16 125.0 . . ?
Fe2 C16 H16 125.0 . . ?
C16 C17 C18 107.9(8) . . ?
C16 C17 Fe2 69.7(4) . . ?
C18 C17 Fe2 69.1(5) . . ?
C16 C17 H17 126.0 . . ?
C18 C17 H17 126.0 . . ?
Fe2 C17 H17 126.7 . . ?
C19 C18 C17 107.0(7) . . ?
C19 C18 Fe2 69.3(5) . . ?
C17 C18 Fe2 70.1(4) . . ?
C19 C18 H18 126.5 . . ?
C17 C18 H18 126.5 . . ?
Fe2 C18 H18 125.7 . . ?
C18 C19 C20 107.6(8) . . ?
C18 C19 Fe2 70.1(4) . . ?
C20 C19 Fe2 70.5(4) . . ?
C18 C19 H19 126.2 . . ?
C20 C19 H19 126.2 . . ?
Fe2 C19 H19 124.9 . . ?
C16 C20 C19 107.5(7) . . ?
C16 C20 Fe2 69.9(4) . . ?
C19 C20 Fe2 68.2(4) . . ?
C16 C20 H20 126.2 . . ?
C19 C20 H20 126.2 . . ?
Fe2 C20 H20 127.2 . . ?
C22 C21 C26 118.8(6) . . ?
C22 C21 P1 118.9(5) . . ?
C26 C21 P1 122.4(5) . . ?
C23 C22 C21 121.1(7) . . ?
C23 C22 H22 119.5 . . ?
C21 C22 H22 119.5 . . ?
C22 C23 C24 119.6(7) . . ?
C22 C23 H23 120.2 . . ?
C24 C23 H23 120.2 . . ?
C25 C24 C23 119.6(7) . . ?
C25 C24 H24 120.2 . . ?
C23 C24 H24 120.2 . . ?
C24 C25 C26 122.1(8) . . ?
C24 C25 H25 118.9 . . ?
C26 C25 H25 118.9 . . ?
C25 C26 C21 118.6(7) . . ?
C25 C26 H26 120.7 . . ?
C21 C26 H26 120.7 . . ?
C28 C27 C32 120.0(6) . . ?
C28 C27 P1 119.7(6) . . ?
C32 C27 P1 120.3(5) . . ?
C29 C28 C27 118.5(8) . . ?
C29 C28 H28 120.8 . . ?
C27 C28 H28 120.8 . . ?
C30 C29 C28 122.3(8) . . ?
C30 C29 H29 118.9 . . ?
C28 C29 H29 118.9 . . ?
C29 C30 C31 118.8(7) . . ?
C29 C30 H30 120.6 . . ?
C31 C30 H30 120.6 . . ?
C32 C31 C30 120.8(8) . . ?
C32 C31 H31 119.6 . . ?
C30 C31 H31 119.6 . . ?
C31 C32 C27 119.6(7) . . ?
C31 C32 H32 120.2 . . ?
C27 C32 H32 120.2 . . ?
C34 C33 C38 119.7(6) . . ?
C34 C33 P2 116.5(5) . . ?
C38 C33 P2 123.8(5) . . ?
C33 C34 C35 119.9(7) . . ?
C33 C34 H34 120.1 . . ?
C35 C34 H34 120.1 . . ?
C36 C35 C34 120.3(8) . . ?
C36 C35 H35 119.9 . . ?
C34 C35 H35 119.9 . . ?
C37 C36 C35 120.0(7) . . ?
C37 C36 H36 120.0 . . ?
C35 C36 H36 120.0 . . ?
C36 C37 C38 120.6(7) . . ?
C36 C37 H37 119.7 . . ?
C38 C37 H37 119.7 . . ?
C37 C38 C33 119.5(7) . . ?
C37 C38 H38 120.3 . . ?
C33 C38 H38 120.3 . . ?
C40 C39 C44 119.9(7) . . ?
C40 C39 P2 120.4(6) . . ?
C44 C39 P2 119.7(5) . . ?
C39 C40 C41 120.9(8) . . ?
C39 C40 H40 119.5 . . ?
C41 C40 H40 119.5 . . ?
C42 C41 C40 118.6(8) . . ?
C42 C41 H41 120.7 . . ?
C40 C41 H41 120.7 . . ?
C43 C42 C41 121.5(8) . . ?
C43 C42 H42 119.3 . . ?
C41 C42 H42 119.3 . . ?
C42 C43 C44 119.7(8) . . ?
C42 C43 H43 120.1 . . ?
C44 C43 H43 120.1 . . ?
C43 C44 C39 119.3(7) . . ?
C43 C44 H44 120.3 . . ?
C39 C44 H44 120.3 . . ?
Cl3 C45 Cl4 109.4(6) . . ?
Cl3 C45 Cl5 109.4(6) . . ?
Cl4 C45 Cl5 109.9(6) . . ?
Cl3 C45 H45 109.4 . . ?
Cl4 C45 H45 109.4 . . ?
Cl5 C45 H45 109.4 . . ?
Cl8 C46 Cl7 110.3(7) . . ?
Cl8 C46 Cl6 108.7(6) . . ?
Cl7 C46 Cl6 109.2(7) . . ?
Cl8 C46 H46 109.5 . . ?
Cl7 C46 H46 109.5 . . ?
Cl6 C46 H46 109.5 . . ?
H1WA O H1WB 107.95(19) . . ?

loop_
_geom_bond_atom_site_label_1
_geom_bond_atom_site_label_2
_geom_bond_distance
_geom_bond_site_symmetry_2
_geom_bond_publ_flag
Pd P2 2.2669(18) . ?
Pd P1 2.2741(16) . ?
Pd Cl1 2.366(2) . ?
Pd Cl2 2.3666(17) . ?
Fe1 C3 2.021(7) . ?
Fe1 C2 2.031(6) . ?
Fe1 C15 2.035(8) . ?
Fe1 C13 2.037(7) . ?
Fe1 C14 2.044(8) . ?
Fe1 C12 2.050(7) . ?
Fe1 C5 2.057(6) . ?
Fe1 C4 2.065(7) . ?
Fe1 C11 2.066(7) . ?
Fe1 C1 2.076(5) . ?
Fe2 C9 2.036(7) . ?
Fe2 C19 2.040(8) . ?
Fe2 C8 2.042(7) . ?
Fe2 C18 2.051(7) . ?
Fe2 C16 2.055(8) . ?
Fe2 C10 2.059(6) . ?
Fe2 C7 2.061(5) . ?
Fe2 C17 2.063(7) . ?
Fe2 C6 2.070(6) . ?
Fe2 C20 2.070(8) . ?
P1 C2 1.791(7) . ?
P1 C27 1.821(7) . ?
P1 C21 1.825(6) . ?
P2 C7 1.806(7) . ?
P2 C33 1.836(7) . ?
P2 C39 1.847(7) . ?
C1 C5 1.431(9) . ?
C1 C2 1.442(10) . ?
C1 C6 1.481(7) . ?
C2 C3 1.448(8) . ?
C3 C4 1.385(10) . ?
C3 H3 0.9400 . ?
C4 C5 1.426(9) . ?
C4 H4 0.9400 . ?
C5 H5 0.9400 . ?
C6 C7 1.413(8) . ?
C6 C10 1.447(9) . ?
C7 C8 1.449(9) . ?
C8 C9 1.417(9) . ?
C8 H8 0.9400 . ?
C9 C10 1.414(10) . ?
C9 H9 0.9400 . ?
C10 H10 0.9400 . ?
C11 C12 1.432(14) . ?
C11 C15 1.439(13) . ?
C11 H11 0.9400 . ?
C12 C13 1.415(12) . ?
C12 H12 0.9400 . ?
C13 C14 1.454(13) . ?
C13 H13 0.9400 . ?
C14 C15 1.388(13) . ?
C14 H14 0.9400 . ?
C15 H15 0.9400 . ?
C16 C20 1.376(12) . ?
C16 C17 1.404(11) . ?
C16 H16 0.9400 . ?
C17 C18 1.432(12) . ?
C17 H17 0.9400 . ?
C18 C19 1.421(14) . ?
C18 H18 0.9400 . ?
C19 C20 1.449(12) . ?
C19 H19 0.9400 . ?
C20 H20 0.9400 . ?
C21 C22 1.391(8) . ?
C21 C26 1.393(10) . ?
C22 C23 1.371(11) . ?
C22 H22 0.9400 . ?
C23 C24 1.381(13) . ?
C23 H23 0.9400 . ?
C24 C25 1.352(12) . ?
C24 H24 0.9400 . ?
C25 C26 1.385(11) . ?
C25 H25 0.9400 . ?
C26 H26 0.9400 . ?
C27 C28 1.399(11) . ?
C27 C32 1.420(10) . ?
C28 C29 1.390(10) . ?
C28 H28 0.9400 . ?
C29 C30 1.375(13) . ?
C29 H29 0.9400 . ?
C30 C31 1.409(13) . ?
C30 H30 0.9400 . ?
C31 C32 1.369(10) . ?
C31 H31 0.9400 . ?
C32 H32 0.9400 . ?
C33 C34 1.368(11) . ?
C33 C38 1.403(10) . ?
C34 C35 1.396(10) . ?
C34 H34 0.9400 . ?
C35 C36 1.377(13) . ?
C35 H35 0.9400 . ?
C36 C37 1.364(13) . ?
C36 H36 0.9400 . ?
C37 C38 1.389(10) . ?
C37 H37 0.9400 . ?
C38 H38 0.9400 . ?
C39 C40 1.360(10) . ?
C39 C44 1.402(10) . ?
C40 C41 1.393(11) . ?
C40 H40 0.9400 . ?
C41 C42 1.385(13) . ?
C41 H41 0.9400 . ?
C42 C43 1.358(13) . ?
C42 H42 0.9400 . ?
C43 C44 1.397(10) . ?
C43 H43 0.9400 . ?
C44 H44 0.9400 . ?
C45 Cl3 1.738(11) . ?
C45 Cl4 1.769(13) . ?
C45 Cl5 1.772(9) . ?
C45 H45 0.9900 . ?
C46 Cl8 1.720(13) . ?
C46 Cl7 1.752(11) . ?
C46 Cl6 1.776(12) . ?
C46 H46 0.9900 . ?
O H1WA 0.8000(11) . ?
O H1WB 0.8000(10) . ?

loop_
_geom_hbond_atom_site_label_D
_geom_hbond_atom_site_label_H
_geom_hbond_atom_site_label_A
_geom_hbond_distance_DH
_geom_hbond_distance_HA
_geom_hbond_distance_DA
_geom_hbond_angle_DHA
_geom_hbond_site_symmetry_A
C45 H45 Cl1 0.99 2.61 3.540(10) 157.1 .
C46 H46 Cl2 0.99 2.73 3.599(11) 147.1 .
O H1WA Cl1 0.8000(11) 2.606(10) 3.309(10) 147.4(15) .
O H1WB Cl2 0.8000(10) 2.606(10) 3.323(11) 150.0(15) .

loop_
_geom_torsion_atom_site_label_1
_geom_torsion_atom_site_label_2
_geom_torsion_atom_site_label_3
_geom_torsion_atom_site_label_4
_geom_torsion
_geom_torsion_site_symmetry_1
_geom_torsion_site_symmetry_2
_geom_torsion_site_symmetry_3
_geom_torsion_site_symmetry_4
_geom_torsion_publ_flag
P2 Pd P1 C2 23.6(3) . . . . ?
Cl1 Pd P1 C2 -160.9(3) . . . . ?
P2 Pd P1 C27 -104.3(3) . . . . ?
Cl1 Pd P1 C27 71.1(3) . . . . ?
P2 Pd P1 C21 139.9(2) . . . . ?
Cl1 Pd P1 C21 -44.7(2) . . . . ?
P1 Pd P2 C7 21.3(3) . . . . ?
Cl2 Pd P2 C7 -163.0(3) . . . . ?
P1 Pd P2 C33 138.5(2) . . . . ?
Cl2 Pd P2 C33 -45.8(2) . . . . ?
P1 Pd P2 C39 -105.9(2) . . . . ?
Cl2 Pd P2 C39 69.8(2) . . . . ?
C3 Fe1 C1 C5 -80.1(4) . . . . ?
C2 Fe1 C1 C5 -120.1(6) . . . . ?
C15 Fe1 C1 C5 67.9(5) . . . . ?
C13 Fe1 C1 C5 -159.9(8) . . . . ?
C14 Fe1 C1 C5 24.9(10) . . . . ?
C12 Fe1 C1 C5 156.6(5) . . . . ?
C4 Fe1 C1 C5 -37.3(4) . . . . ?
C11 Fe1 C1 C5 112.4(5) . . . . ?
C3 Fe1 C1 C2 40.0(4) . . . . ?
C15 Fe1 C1 C2 -172.0(4) . . . . ?
C13 Fe1 C1 C2 -39.8(10) . . . . ?
C14 Fe1 C1 C2 145.0(9) . . . . ?
C12 Fe1 C1 C2 -83.3(5) . . . . ?
C5 Fe1 C1 C2 120.1(6) . . . . ?
C4 Fe1 C1 C2 82.8(4) . . . . ?
C11 Fe1 C1 C2 -127.5(5) . . . . ?
C3 Fe1 C1 C6 165.6(7) . . . . ?
C2 Fe1 C1 C6 125.6(8) . . . . ?
C15 Fe1 C1 C6 -46.4(8) . . . . ?
C13 Fe1 C1 C6 85.8(11) . . . . ?
C14 Fe1 C1 C6 -89.4(11) . . . . ?
C12 Fe1 C1 C6 42.3(8) . . . . ?
C5 Fe1 C1 C6 -114.3(8) . . . . ?
C4 Fe1 C1 C6 -151.6(7) . . . . ?
C11 Fe1 C1 C6 -1.9(8) . . . . ?
C5 C1 C2 C3 -2.4(7) . . . . ?
C6 C1 C2 C3 173.6(5) . . . . ?
Fe1 C1 C2 C3 -60.2(4) . . . . ?
C5 C1 C2 P1 -169.3(5) . . . . ?
C6 C1 C2 P1 6.7(10) . . . . ?
Fe1 C1 C2 P1 132.8(6) . . . . ?
C5 C1 C2 Fe1 57.8(4) . . . . ?
C6 C1 C2 Fe1 -126.2(6) . . . . ?
C27 P1 C2 C1 85.3(6) . . . . ?
C21 P1 C2 C1 -165.1(6) . . . . ?
Pd P1 C2 C1 -46.1(7) . . . . ?
C27 P1 C2 C3 -80.1(6) . . . . ?
C21 P1 C2 C3 29.5(6) . . . . ?
Pd P1 C2 C3 148.5(4) . . . . ?
C27 P1 C2 Fe1 -169.0(5) . . . . ?
C21 P1 C2 Fe1 -59.4(5) . . . . ?
Pd P1 C2 Fe1 59.5(6) . . . . ?
C3 Fe1 C2 C1 -116.3(6) . . . . ?
C15 Fe1 C2 C1 28.5(15) . . . . ?
C13 Fe1 C2 C1 164.5(4) . . . . ?
C14 Fe1 C2 C1 -152.4(7) . . . . ?
C12 Fe1 C2 C1 119.8(4) . . . . ?
C5 Fe1 C2 C1 -37.0(4) . . . . ?
C4 Fe1 C2 C1 -80.5(4) . . . . ?
C11 Fe1 C2 C1 76.4(6) . . . . ?
C15 Fe1 C2 C3 144.8(13) . . . . ?
C13 Fe1 C2 C3 -79.2(5) . . . . ?
C14 Fe1 C2 C3 -36.1(9) . . . . ?
C12 Fe1 C2 C3 -123.9(5) . . . . ?
C5 Fe1 C2 C3 79.3(4) . . . . ?
C4 Fe1 C2 C3 35.8(4) . . . . ?
C11 Fe1 C2 C3 -167.3(5) . . . . ?
C1 Fe1 C2 C3 116.3(6) . . . . ?
C3 Fe1 C2 P1 112.4(7) . . . . ?
C15 Fe1 C2 P1 -102.8(14) . . . . ?
C13 Fe1 C2 P1 33.3(6) . . . . ?
C14 Fe1 C2 P1 76.3(9) . . . . ?
C12 Fe1 C2 P1 -11.4(6) . . . . ?
C5 Fe1 C2 P1 -168.3(6) . . . . ?
C4 Fe1 C2 P1 148.3(6) . . . . ?
C11 Fe1 C2 P1 -54.9(7) . . . . ?
C1 Fe1 C2 P1 -131.3(6) . . . . ?
C1 C2 C3 C4 1.4(7) . . . . ?
P1 C2 C3 C4 170.2(5) . . . . ?
Fe1 C2 C3 C4 -60.5(5) . . . . ?
C1 C2 C3 Fe1 61.8(4) . . . . ?
P1 C2 C3 Fe1 -129.3(5) . . . . ?
C2 Fe1 C3 C4 120.9(6) . . . . ?
C15 Fe1 C3 C4 -44.3(8) . . . . ?
C13 Fe1 C3 C4 -119.8(4) . . . . ?
C14 Fe1 C3 C4 -75.9(5) . . . . ?
C12 Fe1 C3 C4 -158.5(5) . . . . ?
C5 Fe1 C3 C4 37.7(4) . . . . ?
C11 Fe1 C3 C4 176.5(13) . . . . ?
C1 Fe1 C3 C4 81.6(4) . . . . ?
C15 Fe1 C3 C2 -165.2(6) . . . . ?
C13 Fe1 C3 C2 119.3(4) . . . . ?
C14 Fe1 C3 C2 163.2(5) . . . . ?
C12 Fe1 C3 C2 80.6(5) . . . . ?
C5 Fe1 C3 C2 -83.1(4) . . . . ?
C4 Fe1 C3 C2 -120.9(6) . . . . ?
C11 Fe1 C3 C2 55.6(16) . . . . ?
C1 Fe1 C3 C2 -39.3(4) . . . . ?
C2 C3 C4 C5 0.2(8) . . . . ?
Fe1 C3 C4 C5 -58.8(5) . . . . ?
C2 C3 C4 Fe1 59.0(5) . . . . ?
C2 Fe1 C4 C3 -37.8(4) . . . . ?
C15 Fe1 C4 C3 156.2(4) . . . . ?
C13 Fe1 C4 C3 77.4(5) . . . . ?
C14 Fe1 C4 C3 116.8(5) . . . . ?
C12 Fe1 C4 C3 61.4(11) . . . . ?
C5 Fe1 C4 C3 -119.4(6) . . . . ?
C11 Fe1 C4 C3 -178.5(6) . . . . ?
C1 Fe1 C4 C3 -82.0(4) . . . . ?
C3 Fe1 C4 C5 119.4(6) . . . . ?
C2 Fe1 C4 C5 81.6(5) . . . . ?
C15 Fe1 C4 C5 -84.4(5) . . . . ?
C13 Fe1 C4 C5 -163.2(5) . . . . ?
C14 Fe1 C4 C5 -123.8(5) . . . . ?
C12 Fe1 C4 C5 -179.2(10) . . . . ?
C11 Fe1 C4 C5 -59.1(8) . . . . ?
C1 Fe1 C4 C5 37.4(4) . . . . ?
C3 C4 C5 C1 -1.8(8) . . . . ?
Fe1 C4 C5 C1 -59.9(4) . . . . ?
C3 C4 C5 Fe1 58.1(5) . . . . ?
C2 C1 C5 C4 2.6(7) . . . . ?
C6 C1 C5 C4 -173.8(5) . . . . ?
Fe1 C1 C5 C4 59.7(5) . . . . ?
C2 C1 C5 Fe1 -57.1(4) . . . . ?
C6 C1 C5 Fe1 126.5(5) . . . . ?
C3 Fe1 C5 C4 -37.0(4) . . . . ?
C2 Fe1 C5 C4 -82.2(4) . . . . ?
C15 Fe1 C5 C4 110.5(5) . . . . ?
C13 Fe1 C5 C4 41.2(11) . . . . ?
C14 Fe1 C5 C4 70.3(5) . . . . ?
C12 Fe1 C5 C4 179.3(9) . . . . ?
C11 Fe1 C5 C4 151.9(4) . . . . ?
C1 Fe1 C5 C4 -119.7(6) . . . . ?
C3 Fe1 C5 C1 82.8(4) . . . . ?
C2 Fe1 C5 C1 37.5(4) . . . . ?
C15 Fe1 C5 C1 -129.8(4) . . . . ?
C13 Fe1 C5 C1 161.0(8) . . . . ?
C14 Fe1 C5 C1 -170.0(4) . . . . ?
C12 Fe1 C5 C1 -60.9(11) . . . . ?
C4 Fe1 C5 C1 119.7(6) . . . . ?
C11 Fe1 C5 C1 -88.3(5) . . . . ?
C5 C1 C6 C7 -155.8(7) . . . . ?
C2 C1 C6 C7 28.7(10) . . . . ?
Fe1 C1 C6 C7 -66.8(10) . . . . ?
C5 C1 C6 C10 14.3(8) . . . . ?
C2 C1 C6 C10 -161.2(6) . . . . ?
Fe1 C1 C6 C10 103.3(7) . . . . ?
C5 C1 C6 Fe2 101.6(7) . . . . ?
C2 C1 C6 Fe2 -73.9(9) . . . . ?
Fe1 C1 C6 Fe2 -169.4(3) . . . . ?
C9 Fe2 C6 C7 81.2(4) . . . . ?
C19 Fe2 C6 C7 146.7(9) . . . . ?
C8 Fe2 C6 C7 37.5(4) . . . . ?
C18 Fe2 C6 C7 -42.6(10) . . . . ?
C16 Fe2 C6 C7 -128.1(4) . . . . ?
C10 Fe2 C6 C7 117.6(6) . . . . ?
C17 Fe2 C6 C7 -84.7(5) . . . . ?
C20 Fe2 C6 C7 -170.1(5) . . . . ?
C9 Fe2 C6 C10 -36.4(4) . . . . ?
C19 Fe2 C6 C10 29.1(11) . . . . ?
C8 Fe2 C6 C10 -80.1(4) . . . . ?
C18 Fe2 C6 C10 -160.2(8) . . . . ?
C16 Fe2 C6 C10 114.3(4) . . . . ?
C7 Fe2 C6 C10 -117.6(6) . . . . ?
C17 Fe2 C6 C10 157.7(4) . . . . ?
C20 Fe2 C6 C10 72.3(5) . . . . ?
C9 Fe2 C6 C1 -147.4(7) . . . . ?
C19 Fe2 C6 C1 -81.9(13) . . . . ?
C8 Fe2 C6 C1 168.9(8) . . . . ?
C18 Fe2 C6 C1 88.9(10) . . . . ?
C16 Fe2 C6 C1 3.3(8) . . . . ?
C10 Fe2 C6 C1 -111.0(8) . . . . ?
C7 Fe2 C6 C1 131.4(9) . . . . ?
C17 Fe2 C6 C1 46.7(8) . . . . ?
C20 Fe2 C6 C1 -38.6(8) . . . . ?
C10 C6 C7 C8 1.7(7) . . . . ?
C1 C6 C7 C8 172.7(6) . . . . ?
Fe2 C6 C7 C8 -57.9(4) . . . . ?
C10 C6 C7 P2 -168.9(5) . . . . ?
C1 C6 C7 P2 2.1(11) . . . . ?
Fe2 C6 C7 P2 131.5(6) . . . . ?
C10 C6 C7 Fe2 59.6(4) . . . . ?
C1 C6 C7 Fe2 -129.4(7) . . . . ?
C33 P2 C7 C6 -161.2(6) . . . . ?
C39 P2 C7 C6 89.5(7) . . . . ?
Pd P2 C7 C6 -41.9(7) . . . . ?
C33 P2 C7 C8 29.0(6) . . . . ?
C39 P2 C7 C8 -80.4(5) . . . . ?
Pd P2 C7 C8 148.2(4) . . . . ?
C33 P2 C7 Fe2 -58.4(5) . . . . ?
C39 P2 C7 Fe2 -167.8(4) . . . . ?
Pd P2 C7 Fe2 60.9(5) . . . . ?
C9 Fe2 C7 C6 -82.7(4) . . . . ?
C19 Fe2 C7 C6 -156.0(7) . . . . ?
C8 Fe2 C7 C6 -120.6(6) . . . . ?
C18 Fe2 C7 C6 162.7(5) . . . . ?
C16 Fe2 C7 C6 74.9(5) . . . . ?
C10 Fe2 C7 C6 -39.0(4) . . . . ?
C17 Fe2 C7 C6 117.6(5) . . . . ?
C20 Fe2 C7 C6 31.6(14) . . . . ?
C9 Fe2 C7 C8 37.9(4) . . . . ?
C19 Fe2 C7 C8 -35.3(9) . . . . ?
C18 Fe2 C7 C8 -76.7(5) . . . . ?
C16 Fe2 C7 C8 -164.4(4) . . . . ?
C10 Fe2 C7 C8 81.6(4) . . . . ?
C17 Fe2 C7 C8 -121.8(4) . . . . ?
C6 Fe2 C7 C8 120.6(6) . . . . ?
C20 Fe2 C7 C8 152.2(12) . . . . ?
C9 Fe2 C7 P2 148.3(5) . . . . ?
C19 Fe2 C7 P2 75.0(9) . . . . ?
C8 Fe2 C7 P2 110.4(6) . . . . ?
C18 Fe2 C7 P2 33.7(6) . . . . ?
C16 Fe2 C7 P2 -54.0(6) . . . . ?
C10 Fe2 C7 P2 -168.0(5) . . . . ?
C17 Fe2 C7 P2 -11.4(5) . . . . ?
C6 Fe2 C7 P2 -129.0(6) . . . . ?
C20 Fe2 C7 P2 -97.4(13) . . . . ?
C6 C7 C8 C9 -0.7(7) . . . . ?
P2 C7 C8 C9 171.3(5) . . . . ?
Fe2 C7 C8 C9 -59.6(5) . . . . ?
C6 C7 C8 Fe2 58.9(4) . . . . ?
P2 C7 C8 Fe2 -129.1(5) . . . . ?
C19 Fe2 C8 C9 -77.9(5) . . . . ?
C18 Fe2 C8 C9 -120.2(5) . . . . ?
C10 Fe2 C8 C9 37.9(4) . . . . ?
C7 Fe2 C8 C9 118.5(5) . . . . ?
C17 Fe2 C8 C9 -159.2(4) . . . . ?
C6 Fe2 C8 C9 82.2(4) . . . . ?
C20 Fe2 C8 C9 -46.5(7) . . . . ?
C9 Fe2 C8 C7 -118.5(5) . . . . ?
C19 Fe2 C8 C7 163.6(4) . . . . ?
C18 Fe2 C8 C7 121.3(4) . . . . ?
C16 Fe2 C8 C7 60.9(13) . . . . ?
C10 Fe2 C8 C7 -80.6(4) . . . . ?
C17 Fe2 C8 C7 82.3(5) . . . . ?
C6 Fe2 C8 C7 -36.3(4) . . . . ?
C20 Fe2 C8 C7 -165.0(6) . . . . ?
C7 C8 C9 C10 -0.7(8) . . . . ?
Fe2 C8 C9 C10 -60.7(5) . . . . ?
C7 C8 C9 Fe2 60.0(5) . . . . ?
C19 Fe2 C9 C10 -125.4(4) . . . . ?
C8 Fe2 C9 C10 118.6(5) . . . . ?
C18 Fe2 C9 C10 -164.3(4) . . . . ?
C16 Fe2 C9 C10 -61.2(7) . . . . ?
C7 Fe2 C9 C10 80.0(4) . . . . ?
C17 Fe2 C9 C10 178.8(8) . . . . ?
C6 Fe2 C9 C10 37.0(4) . . . . ?
C20 Fe2 C9 C10 -84.3(4) . . . . ?
C19 Fe2 C9 C8 116.0(4) . . . . ?
C18 Fe2 C9 C8 77.1(5) . . . . ?
C16 Fe2 C9 C8 -179.7(6) . . . . ?
C10 Fe2 C9 C8 -118.6(5) . . . . ?
C7 Fe2 C9 C8 -38.6(3) . . . . ?
C17 Fe2 C9 C8 60.2(10) . . . . ?
C6 Fe2 C9 C8 -81.6(4) . . . . ?
C20 Fe2 C9 C8 157.1(4) . . . . ?
C8 C9 C10 C6 1.8(8) . . . . ?
Fe2 C9 C10 C6 -58.4(4) . . . . ?
C8 C9 C10 Fe2 60.2(5) . . . . ?
C7 C6 C10 C9 -2.2(7) . . . . ?
C1 C6 C10 C9 -174.8(5) . . . . ?
Fe2 C6 C10 C9 57.8(5) . . . . ?
C7 C6 C10 Fe2 -60.0(4) . . . . ?
C1 C6 C10 Fe2 127.4(5) . . . . ?
C19 Fe2 C10 C9 69.6(5) . . . . ?
C8 Fe2 C10 C9 -38.1(4) . . . . ?
C18 Fe2 C10 C9 38.8(10) . . . . ?
C16 Fe2 C10 C9 151.7(4) . . . . ?
C7 Fe2 C10 C9 -83.0(4) . . . . ?
C17 Fe2 C10 C9 -178.9(7) . . . . ?
C6 Fe2 C10 C9 -121.1(5) . . . . ?
C20 Fe2 C10 C9 112.1(4) . . . . ?
C9 Fe2 C10 C6 121.1(5) . . . . ?
C19 Fe2 C10 C6 -169.3(4) . . . . ?
C8 Fe2 C10 C6 82.9(4) . . . . ?
C18 Fe2 C10 C6 159.9(8) . . . . ?
C16 Fe2 C10 C6 -87.2(4) . . . . ?
C7 Fe2 C10 C6 38.1(4) . . . . ?
C17 Fe2 C10 C6 -57.8(9) . . . . ?
C20 Fe2 C10 C6 -126.8(4) . . . . ?
C3 Fe1 C11 C12 30.2(16) . . . . ?
C2 Fe1 C11 C12 76.9(6) . . . . ?
C15 Fe1 C11 C12 -118.3(7) . . . . ?
C13 Fe1 C11 C12 -37.1(5) . . . . ?
C14 Fe1 C11 C12 -82.1(6) . . . . ?
C5 Fe1 C11 C12 165.0(5) . . . . ?
C4 Fe1 C11 C12 -154.5(6) . . . . ?
C1 Fe1 C11 C12 120.5(5) . . . . ?
C3 Fe1 C11 C15 148.5(13) . . . . ?
C2 Fe1 C11 C15 -164.8(5) . . . . ?
C13 Fe1 C11 C15 81.2(6) . . . . ?
C14 Fe1 C11 C15 36.2(5) . . . . ?
C12 Fe1 C11 C15 118.3(7) . . . . ?
C5 Fe1 C11 C15 -76.7(6) . . . . ?
C4 Fe1 C11 C15 -36.2(9) . . . . ?
C1 Fe1 C11 C15 -121.2(5) . . . . ?
C15 C11 C12 C13 0.2(8) . . . . ?
Fe1 C11 C12 C13 58.7(5) . . . . ?
C15 C11 C12 Fe1 -58.4(5) . . . . ?
C3 Fe1 C12 C13 67.4(6) . . . . ?
C2 Fe1 C12 C13 112.9(5) . . . . ?
C15 Fe1 C12 C13 -81.6(6) . . . . ?
C14 Fe1 C12 C13 -38.8(6) . . . . ?
C5 Fe1 C12 C13 -157.4(8) . . . . ?
C4 Fe1 C12 C13 21.3(13) . . . . ?
C11 Fe1 C12 C13 -120.1(7) . . . . ?
C1 Fe1 C12 C13 157.9(5) . . . . ?
C3 Fe1 C12 C11 -172.5(4) . . . . ?
C2 Fe1 C12 C11 -127.0(5) . . . . ?
C15 Fe1 C12 C11 38.5(5) . . . . ?
C13 Fe1 C12 C11 120.1(7) . . . . ?
C14 Fe1 C12 C11 81.3(5) . . . . ?
C5 Fe1 C12 C11 -37.3(12) . . . . ?
C4 Fe1 C12 C11 141.4(9) . . . . ?
C1 Fe1 C12 C11 -82.0(5) . . . . ?
C11 C12 C13 C14 0.3(8) . . . . ?
Fe1 C12 C13 C14 59.6(5) . . . . ?
C11 C12 C13 Fe1 -59.3(5) . . . . ?
C3 Fe1 C13 C12 -131.6(5) . . . . ?
C2 Fe1 C13 C12 -88.4(6) . . . . ?
C15 Fe1 C13 C12 81.6(6) . . . . ?
C14 Fe1 C13 C12 118.6(8) . . . . ?
C5 Fe1 C13 C12 157.8(8) . . . . ?
C4 Fe1 C13 C12 -172.1(5) . . . . ?
C11 Fe1 C13 C12 37.3(6) . . . . ?
C1 Fe1 C13 C12 -58.8(11) . . . . ?
C3 Fe1 C13 C14 109.8(5) . . . . ?
C2 Fe1 C13 C14 153.0(5) . . . . ?
C15 Fe1 C13 C14 -37.1(5) . . . . ?
C12 Fe1 C13 C14 -118.6(8) . . . . ?
C5 Fe1 C13 C14 39.2(12) . . . . ?
C4 Fe1 C13 C14 69.3(6) . . . . ?
C11 Fe1 C13 C14 -81.3(6) . . . . ?
C1 Fe1 C13 C14 -177.4(7) . . . . ?
C12 C13 C14 C15 -0.7(9) . . . . ?
Fe1 C13 C14 C15 59.4(5) . . . . ?
C12 C13 C14 Fe1 -60.1(5) . . . . ?
C3 Fe1 C14 C15 154.5(5) . . . . ?
C2 Fe1 C14 C15 -179.7(6) . . . . ?
C13 Fe1 C14 C15 -118.9(8) . . . . ?
C12 Fe1 C14 C15 -81.2(6) . . . . ?
C5 Fe1 C14 C15 77.0(6) . . . . ?
C4 Fe1 C14 C15 115.5(5) . . . . ?
C11 Fe1 C14 C15 -37.4(5) . . . . ?
C1 Fe1 C14 C15 58.6(11) . . . . ?
C3 Fe1 C14 C13 -86.6(6) . . . . ?
C2 Fe1 C14 C13 -60.8(9) . . . . ?
C15 Fe1 C14 C13 118.9(8) . . . . ?
C12 Fe1 C14 C13 37.7(5) . . . . ?
C5 Fe1 C14 C13 -164.2(5) . . . . ?
C4 Fe1 C14 C13 -125.7(5) . . . . ?
C11 Fe1 C14 C13 81.5(6) . . . . ?
C1 Fe1 C14 C13 177.4(7) . . . . ?
C13 C14 C15 C11 0.9(9) . . . . ?
Fe1 C14 C15 C11 59.7(5) . . . . ?
C13 C14 C15 Fe1 -58.8(5) . . . . ?
C12 C11 C15 C14 -0.7(8) . . . . ?
Fe1 C11 C15 C14 -59.6(6) . . . . ?
C12 C11 C15 Fe1 58.9(5) . . . . ?
C3 Fe1 C15 C14 -47.8(9) . . . . ?
C2 Fe1 C15 C14 179.4(12) . . . . ?
C13 Fe1 C15 C14 38.8(5) . . . . ?
C12 Fe1 C15 C14 82.5(6) . . . . ?
C5 Fe1 C15 C14 -119.1(5) . . . . ?
C4 Fe1 C15 C14 -77.1(6) . . . . ?
C11 Fe1 C15 C14 120.7(8) . . . . ?
C1 Fe1 C15 C14 -157.6(5) . . . . ?
C3 Fe1 C15 C11 -168.5(6) . . . . ?
C2 Fe1 C15 C11 58.7(15) . . . . ?
C13 Fe1 C15 C11 -81.9(6) . . . . ?
C14 Fe1 C15 C11 -120.7(8) . . . . ?
C12 Fe1 C15 C11 -38.1(5) . . . . ?
C5 Fe1 C15 C11 120.2(5) . . . . ?
C4 Fe1 C15 C11 162.2(5) . . . . ?
C1 Fe1 C15 C11 81.7(6) . . . . ?
C9 Fe2 C16 C20 -33.8(9) . . . . ?
C19 Fe2 C16 C20 38.4(5) . . . . ?
C8 Fe2 C16 C20 146.9(11) . . . . ?
C18 Fe2 C16 C20 82.5(5) . . . . ?
C10 Fe2 C16 C20 -76.0(5) . . . . ?
C7 Fe2 C16 C20 -163.2(4) . . . . ?
C17 Fe2 C16 C20 120.3(7) . . . . ?
C6 Fe2 C16 C20 -121.1(4) . . . . ?
C9 Fe2 C16 C17 -154.2(6) . . . . ?
C19 Fe2 C16 C17 -81.9(5) . . . . ?
C8 Fe2 C16 C17 26.6(15) . . . . ?
C18 Fe2 C16 C17 -37.8(5) . . . . ?
C10 Fe2 C16 C17 163.6(4) . . . . ?
C7 Fe2 C16 C17 76.5(6) . . . . ?
C6 Fe2 C16 C17 118.6(5) . . . . ?
C20 Fe2 C16 C17 -120.3(7) . . . . ?
C20 C16 C17 C18 -1.6(8) . . . . ?
Fe2 C16 C17 C18 58.8(5) . . . . ?
C20 C16 C17 Fe2 -60.4(6) . . . . ?
C9 Fe2 C17 C16 141.8(8) . . . . ?
C19 Fe2 C17 C16 81.1(5) . . . . ?
C8 Fe2 C17 C16 -172.4(4) . . . . ?
C18 Fe2 C17 C16 119.5(7) . . . . ?
C10 Fe2 C17 C16 -40.3(10) . . . . ?
C7 Fe2 C17 C16 -127.1(5) . . . . ?
C6 Fe2 C17 C16 -83.0(5) . . . . ?
C20 Fe2 C17 C16 36.2(5) . . . . ?
C9 Fe2 C17 C18 22.4(11) . . . . ?
C19 Fe2 C17 C18 -38.4(5) . . . . ?
C8 Fe2 C17 C18 68.1(6) . . . . ?
C16 Fe2 C17 C18 -119.5(7) . . . . ?
C10 Fe2 C17 C18 -159.8(7) . . . . ?
C7 Fe2 C17 C18 113.4(5) . . . . ?
C6 Fe2 C17 C18 157.5(5) . . . . ?
C20 Fe2 C17 C18 -83.3(5) . . . . ?
C16 C17 C18 C19 0.6(8) . . . . ?
Fe2 C17 C18 C19 59.8(5) . . . . ?
C16 C17 C18 Fe2 -59.1(5) . . . . ?
C9 Fe2 C18 C19 70.3(6) . . . . ?
C8 Fe2 C18 C19 111.7(5) . . . . ?
C16 Fe2 C18 C19 -80.9(6) . . . . ?
C10 Fe2 C18 C19 41.9(11) . . . . ?
C7 Fe2 C18 C19 153.6(5) . . . . ?
C17 Fe2 C18 C19 -117.9(7) . . . . ?
C6 Fe2 C18 C19 -175.4(7) . . . . ?
C20 Fe2 C18 C19 -38.8(5) . . . . ?
C9 Fe2 C18 C17 -171.7(4) . . . . ?
C19 Fe2 C18 C17 117.9(7) . . . . ?
C8 Fe2 C18 C17 -130.4(5) . . . . ?
C16 Fe2 C18 C17 37.0(5) . . . . ?
C10 Fe2 C18 C17 159.8(7) . . . . ?
C7 Fe2 C18 C17 -88.5(5) . . . . ?
C6 Fe2 C18 C17 -57.5(10) . . . . ?
C20 Fe2 C18 C17 79.1(5) . . . . ?
C17 C18 C19 C20 0.5(9) . . . . ?
Fe2 C18 C19 C20 60.8(5) . . . . ?
C17 C18 C19 Fe2 -60.3(5) . . . . ?
C9 Fe2 C19 C18 -124.8(5) . . . . ?
C8 Fe2 C19 C18 -84.1(6) . . . . ?
C16 Fe2 C19 C18 81.7(6) . . . . ?
C10 Fe2 C19 C18 -163.2(5) . . . . ?
C7 Fe2 C19 C18 -59.0(10) . . . . ?
C17 Fe2 C19 C18 38.5(5) . . . . ?
C6 Fe2 C19 C18 174.7(8) . . . . ?
C20 Fe2 C19 C18 118.0(8) . . . . ?
C9 Fe2 C19 C20 117.2(5) . . . . ?
C8 Fe2 C19 C20 157.9(5) . . . . ?
C18 Fe2 C19 C20 -118.0(8) . . . . ?
C16 Fe2 C19 C20 -36.3(5) . . . . ?
C10 Fe2 C19 C20 78.8(6) . . . . ?
C7 Fe2 C19 C20 -177.0(7) . . . . ?
C17 Fe2 C19 C20 -79.5(6) . . . . ?
C6 Fe2 C19 C20 56.7(12) . . . . ?
C17 C16 C20 C19 1.9(9) . . . . ?
Fe2 C16 C20 C19 -58.0(6) . . . . ?
C17 C16 C20 Fe2 59.9(5) . . . . ?
C18 C19 C20 C16 -1.5(9) . . . . ?
Fe2 C19 C20 C16 59.1(5) . . . . ?
C18 C19 C20 Fe2 -60.5(5) . . . . ?
C9 Fe2 C20 C16 163.4(4) . . . . ?
C19 Fe2 C20 C16 -119.4(7) . . . . ?
C8 Fe2 C20 C16 -164.6(5) . . . . ?
C18 Fe2 C20 C16 -81.2(5) . . . . ?
C10 Fe2 C20 C16 121.1(5) . . . . ?
C7 Fe2 C20 C16 55.6(14) . . . . ?
C17 Fe2 C20 C16 -37.0(5) . . . . ?
C6 Fe2 C20 C16 80.3(5) . . . . ?
C9 Fe2 C20 C19 -77.2(6) . . . . ?
C8 Fe2 C20 C19 -45.2(9) . . . . ?
C18 Fe2 C20 C19 38.2(6) . . . . ?
C16 Fe2 C20 C19 119.4(7) . . . . ?
C10 Fe2 C20 C19 -119.5(5) . . . . ?
C7 Fe2 C20 C19 175.0(11) . . . . ?
C17 Fe2 C20 C19 82.4(6) . . . . ?
C6 Fe2 C20 C19 -160.3(5) . . . . ?
C2 P1 C21 C22 84.1(6) . . . . ?
C27 P1 C21 C22 -167.6(6) . . . . ?
Pd P1 C21 C22 -47.2(6) . . . . ?
C2 P1 C21 C26 -96.6(7) . . . . ?
C27 P1 C21 C26 11.7(8) . . . . ?
Pd P1 C21 C26 132.0(7) . . . . ?
C26 C21 C22 C23 4.7(12) . . . . ?
P1 C21 C22 C23 -176.0(7) . . . . ?
C21 C22 C23 C24 -3.9(15) . . . . ?
C22 C23 C24 C25 1.5(17) . . . . ?
C23 C24 C25 C26 -0.2(17) . . . . ?
C24 C25 C26 C21 1.0(15) . . . . ?
C22 C21 C26 C25 -3.2(13) . . . . ?
P1 C21 C26 C25 177.5(7) . . . . ?
C2 P1 C27 C28 -151.8(6) . . . . ?
C21 P1 C27 C28 102.4(6) . . . . ?
Pd P1 C27 C28 -13.8(7) . . . . ?
C2 P1 C27 C32 28.3(7) . . . . ?
C21 P1 C27 C32 -77.5(7) . . . . ?
Pd P1 C27 C32 166.4(6) . . . . ?
C32 C27 C28 C29 1.2(11) . . . . ?
P1 C27 C28 C29 -178.6(6) . . . . ?
C27 C28 C29 C30 0.2(13) . . . . ?
C28 C29 C30 C31 0.4(13) . . . . ?
C29 C30 C31 C32 -2.5(14) . . . . ?
C30 C31 C32 C27 4.0(13) . . . . ?
C28 C27 C32 C31 -3.4(12) . . . . ?
P1 C27 C32 C31 176.5(7) . . . . ?
C7 P2 C33 C34 84.6(6) . . . . ?
C39 P2 C33 C34 -168.5(6) . . . . ?
Pd P2 C33 C34 -48.0(6) . . . . ?
C7 P2 C33 C38 -93.4(7) . . . . ?
C39 P2 C33 C38 13.5(7) . . . . ?
Pd P2 C33 C38 134.0(6) . . . . ?
C38 C33 C34 C35 2.9(12) . . . . ?
P2 C33 C34 C35 -175.2(6) . . . . ?
C33 C34 C35 C36 -4.3(14) . . . . ?
C34 C35 C36 C37 2.1(17) . . . . ?
C35 C36 C37 C38 1.4(17) . . . . ?
C36 C37 C38 C33 -2.7(15) . . . . ?
C34 C33 C38 C37 0.5(12) . . . . ?
P2 C33 C38 C37 178.5(7) . . . . ?
C7 P2 C39 C40 -149.4(5) . . . . ?
C33 P2 C39 C40 104.7(6) . . . . ?
Pd P2 C39 C40 -10.9(6) . . . . ?
C7 P2 C39 C44 32.2(6) . . . . ?
C33 P2 C39 C44 -73.7(6) . . . . ?
Pd P2 C39 C44 170.7(5) . . . . ?
C44 C39 C40 C41 1.6(11) . . . . ?
P2 C39 C40 C41 -176.8(6) . . . . ?
C39 C40 C41 C42 -3.1(13) . . . . ?
C40 C41 C42 C43 2.5(15) . . . . ?
C41 C42 C43 C44 -0.4(15) . . . . ?
C42 C43 C44 C39 -1.2(13) . . . . ?
C40 C39 C44 C43 0.5(11) . . . . ?
P2 C39 C44 C43 178.9(6) . . . . ?
